data_1575346
loop_
_publ_author_name
'Chauhan, Rahul'
'Kukreti, Prashant'
'Sharma, Keshav'
'Singh, Ovender'
'Ghosh, Kaushik'

_publ_section_title
;
 Well-defined zinc(ii) catalysts for sustainable synthesis of
 bis(indolyl)methanes via the activation of aromatic and aliphatic
 alcohols
;
_journal_issue 22
_journal_name_full 'Catalysis Science &amp; Technology'
_journal_page_first 6693
_journal_page_last 6702
_journal_paper_doi 10.1039/D5CY00765H
_journal_volume 15
_journal_year 2025
_chemical_formula_moiety 'C24 H18 F2 N2 O'
_chemical_formula_sum 'C24 H18 F2 N2 O'
_chemical_formula_weight 388.40
_space_group_crystal_system monoclinic
_space_group_IT_number 14
_space_group_name_Hall '-P 2yn'
_space_group_name_H-M_alt 'P 1 21/n 1'
_atom_sites_solution_hydrogens mixed
_atom_sites_solution_primary dual
_audit_creation_date 2024-12-22
_audit_creation_method
;
Olex2 1.2-ac3
(compiled 2017.08.10 svn.r3458 for OlexSys, GUI svn.r5381)
;
_audit_update_record
;
2025-03-05 deposited with the CCDC.	2025-08-04 downloaded from the CCDC.
;
_cell_angle_alpha 90
_cell_angle_beta 101.2440(10)
_cell_angle_gamma 90
_cell_formula_units_Z 4
_cell_length_a 9.7905(2)
_cell_length_b 10.0718(3)
_cell_length_c 19.1570(5)
_cell_measurement_reflns_used 8343
_cell_measurement_temperature 102(2)
_cell_measurement_theta_max 26.636
_cell_measurement_theta_min 2.168
_cell_volume 1852.77(8)
_computing_cell_refinement 'SAINT V8.40B (?, 2016)'
_computing_data_reduction 'SAINT V8.40B (?, 2016)'
_computing_molecular_graphics 'Olex2 (Dolomanov et al., 2009)'
_computing_publication_material 'Olex2 (Dolomanov et al., 2009)'
_computing_structure_refinement 'ShelXL (Sheldrick, 2015)'
_computing_structure_solution 'XT (Sheldrick, 2015)'
_diffrn_ambient_temperature 102.0
_diffrn_measured_fraction_theta_full 0.999
_diffrn_measured_fraction_theta_max 0.999
_diffrn_measurement_device_type 'Bruker D8 Quest CMOS'
_diffrn_measurement_method '\f and \w scans'
_diffrn_radiation_type MoK\a
_diffrn_radiation_wavelength 0.71073
_diffrn_reflns_av_R_equivalents 0.0681
_diffrn_reflns_av_unetI/netI 0.0364
_diffrn_reflns_Laue_measured_fraction_full 0.999
_diffrn_reflns_Laue_measured_fraction_max 0.999
_diffrn_reflns_limit_h_max 13
_diffrn_reflns_limit_h_min -13
_diffrn_reflns_limit_k_max 13
_diffrn_reflns_limit_k_min -13
_diffrn_reflns_limit_l_max 25
_diffrn_reflns_limit_l_min -25
_diffrn_reflns_number 48792
_diffrn_reflns_point_group_measured_fraction_full 0.999
_diffrn_reflns_point_group_measured_fraction_max 0.999
_diffrn_reflns_theta_full 25.242
_diffrn_reflns_theta_max 28.293
_diffrn_reflns_theta_min 2.168
_exptl_absorpt_coefficient_mu 0.100
_exptl_absorpt_correction_T_max 0.7457
_exptl_absorpt_correction_T_min 0.6717
_exptl_absorpt_correction_type multi-scan
_exptl_absorpt_process_details
'SADABS-2016/2 (Bruker,2016/2) was used for absorption correction. wR2(int) was 0.0766 before and 0.0618 after correction. The Ratio of minimum to maximum transmission is 0.9008. The \l/2 correction factor is Not present.'
_exptl_crystal_colour 'clear light yellow'
_exptl_crystal_colour_lustre clear
_exptl_crystal_colour_modifier light
_exptl_crystal_colour_primary yellow
_exptl_crystal_density_diffrn 1.392
_exptl_crystal_description block
_exptl_crystal_F_000 808
_exptl_crystal_size_max 0.123
_exptl_crystal_size_mid 0.082
_exptl_crystal_size_min 0.033
_refine_diff_density_max 0.602
_refine_diff_density_min -0.221
_refine_diff_density_rms 0.051
_refine_ls_extinction_method none
_refine_ls_goodness_of_fit_ref 1.032
_refine_ls_hydrogen_treatment mixed
_refine_ls_matrix_type full
_refine_ls_number_parameters 266
_refine_ls_number_reflns 4598
_refine_ls_number_restraints 0
_refine_ls_restrained_S_all 1.032
_refine_ls_R_factor_all 0.0647
_refine_ls_R_factor_gt 0.0458
_refine_ls_shift/su_max 0.000
_refine_ls_shift/su_mean 0.000
_refine_ls_structure_factor_coef Fsqd
_refine_ls_weighting_details 'w=1/[\s^2^(Fo^2^)+(0.0499P)^2^+0.8851P] where P=(Fo^2^+2Fc^2^)/3'
_refine_ls_weighting_scheme calc
_refine_ls_wR_factor_gt 0.1069
_refine_ls_wR_factor_ref 0.1192
_reflns_Friedel_coverage 0.000
_reflns_number_gt 3505
_reflns_number_total 4598
_reflns_threshold_expression 'I > 2\s(I)'
_cod_data_source_file d5cy00765h2.cif
_cod_data_source_block kg_rc_494_1558_0m_a
_cod_depositor_comments 'Adding full bibliography for 1575346--1575352.cif.'
_cod_database_code 1575346
_shelx_shelxl_version_number 2018/3
_shelx_space_group_comment
;
The symmetry employed for this shelxl refinement is uniquely defined
by the following loop, which should always be used as a source of
symmetry information in preference to the above space-group names.
They are only intended as comments.
;
_shelx_estimated_absorpt_t_max 0.997
_shelx_estimated_absorpt_t_min 0.988
_olex2_refinement_description
;
1. Fixed Uiso
 At 1.2 times of:
  All C(H) groups, H2 of N2
 At 1.5 times of:
  All C(H,H,H) groups, H1 of N1
2.a Ternary CH refined with riding coordinates:
 C9(H9)
2.b Aromatic/amide H refined with riding coordinates:
 N2(H2), C3(H3), C4(H4), C6(H6), C8(H8), C11(H11), C15(H15), C16(H16),
 C18(H18), C19(H19), C20(H20), C21(H21), C23(H23)
2.c Idealised Me refined as rotating group:
 C24(H24A,H24B,H24C)
;
_olex2_submission_special_instructions 'No special instructions were received'

loop_
_space_group_symop_operation_xyz
'x, y, z'
'-x+1/2, y+1/2, -z+1/2'
'-x, -y, -z'
'x-1/2, -y-1/2, z-1/2'

loop_
_atom_site_label
_atom_site_type_symbol
_atom_site_fract_x
_atom_site_fract_y
_atom_site_fract_z
_atom_site_U_iso_or_equiv
_atom_site_adp_type
_atom_site_occupancy
_atom_site_site_symmetry_order
_atom_site_calc_flag
_atom_site_refinement_flags_posn
_atom_site_refinement_flags_adp
_atom_site_refinement_flags_occupancy
_atom_site_disorder_assembly
_atom_site_disorder_group
F1 F 0.73722(12) 0.46136(12) 0.97463(5) 0.0444(3) Uani 1 1 d . . . . .
F3 F 1.17861(10) 0.76844(10) 0.64595(5) 0.0367(3) Uani 1 1 d . . . . .
O1 O 0.20103(11) 0.19958(11) 0.67243(6) 0.0236(2) Uani 1 1 d . . . . .
N1 N 0.72123(14) 0.52751(14) 0.49148(7) 0.0256(3) Uani 1 1 d . . . . .
H1 H 0.684(2) 0.523(2) 0.4453(11) 0.038 Uiso 1 1 d R . . . .
N2 N 1.02989(13) 0.30802(13) 0.77455(7) 0.0227(3) Uani 1 1 d . . . . .
H2 H 1.109726 0.267074 0.775788 0.027 Uiso 1 1 calc R . . . .
C1 C 0.85454(15) 0.58815(15) 0.59536(8) 0.0207(3) Uani 1 1 d . . . . .
C2 C 0.83865(16) 0.59781(15) 0.52083(8) 0.0225(3) Uani 1 1 d . . . . .
C3 C 0.93285(17) 0.66634(16) 0.48825(9) 0.0270(4) Uani 1 1 d . . . . .
H3 H 0.919480 0.672498 0.437890 0.032 Uiso 1 1 calc R . . . .
C4 C 1.04600(17) 0.72490(17) 0.53128(9) 0.0282(4) Uani 1 1 d . . . . .
H4 H 1.112391 0.772770 0.511101 0.034 Uiso 1 1 calc R . . . .
C5 C 1.06152(16) 0.71281(16) 0.60488(9) 0.0256(3) Uani 1 1 d . . . . .
C6 C 0.97017(16) 0.64878(15) 0.63894(8) 0.0232(3) Uani 1 1 d . . . . .
H6 H 0.983982 0.645367 0.689386 0.028 Uiso 1 1 calc R . . . .
C7 C 0.74091(15) 0.50940(15) 0.60982(8) 0.0197(3) Uani 1 1 d . . . . .
C8 C 0.66441(16) 0.47396(16) 0.54524(8) 0.0234(3) Uani 1 1 d . . . . .
H8 H 0.583365 0.419917 0.538402 0.028 Uiso 1 1 calc R . . . .
C9 C 0.70922(15) 0.47997(15) 0.68242(8) 0.0194(3) Uani 1 1 d . . . . .
H9 H 0.695043 0.567619 0.704475 0.023 Uiso 1 1 calc R . . . .
C10 C 0.82878(15) 0.41312(14) 0.73143(8) 0.0194(3) Uani 1 1 d . . . . .
C11 C 0.94301(15) 0.35460(15) 0.71417(8) 0.0209(3) Uani 1 1 d . . . . .
H11 H 0.960345 0.346965 0.667236 0.025 Uiso 1 1 calc R . . . .
C12 C 0.97117(16) 0.33609(14) 0.83279(8) 0.0212(3) Uani 1 1 d . . . . .
C13 C 0.84385(15) 0.40181(14) 0.80723(8) 0.0199(3) Uani 1 1 d . . . . .
C14 C 0.57450(15) 0.40264(15) 0.67795(7) 0.0193(3) Uani 1 1 d . . . . .
C15 C 0.45471(16) 0.46483(15) 0.69064(8) 0.0213(3) Uani 1 1 d . . . . .
H15 H 0.457674 0.556810 0.701816 0.026 Uiso 1 1 calc R . . . .
C16 C 0.33112(15) 0.39561(15) 0.68734(8) 0.0218(3) Uani 1 1 d . . . . .
H16 H 0.250405 0.440089 0.695894 0.026 Uiso 1 1 calc R . . . .
C17 C 0.32601(15) 0.26088(15) 0.67147(8) 0.0195(3) Uani 1 1 d . . . . .
C18 C 0.44341(16) 0.19674(15) 0.65721(8) 0.0216(3) Uani 1 1 d . . . . .
H18 H 0.439715 0.105270 0.644881 0.026 Uiso 1 1 calc R . . . .
C19 C 0.56603(16) 0.26808(15) 0.66122(8) 0.0218(3) Uani 1 1 d . . . . .
H19 H 0.646512 0.223717 0.652281 0.026 Uiso 1 1 calc R . . . .
C20 C 1.01887(18) 0.31030(16) 0.90492(9) 0.0271(4) Uani 1 1 d . . . . .
H20 H 1.104379 0.265246 0.921239 0.033 Uiso 1 1 calc R . . . .
C21 C 0.93718(19) 0.35267(18) 0.95175(9) 0.0318(4) Uani 1 1 d . . . . .
H21 H 0.965811 0.336743 1.001323 0.038 Uiso 1 1 calc R . . . .
C22 C 0.81273(18) 0.41882(17) 0.92603(9) 0.0294(4) Uani 1 1 d . . . . .
C23 C 0.76246(17) 0.44438(16) 0.85566(8) 0.0241(3) Uani 1 1 d . . . . .
H23 H 0.676343 0.488943 0.840239 0.029 Uiso 1 1 calc R . . . .
C24 C 0.18485(17) 0.06645(16) 0.64593(9) 0.0276(4) Uani 1 1 d . . . . .
H24A H 0.090743 0.034904 0.647356 0.041 Uiso 1 1 calc GR . . . .
H24B H 0.253397 0.008840 0.675540 0.041 Uiso 1 1 calc GR . . . .
H24C H 0.199335 0.064460 0.596742 0.041 Uiso 1 1 calc GR . . . .

loop_
_atom_site_aniso_label
_atom_site_aniso_U_11
_atom_site_aniso_U_22
_atom_site_aniso_U_33
_atom_site_aniso_U_23
_atom_site_aniso_U_13
_atom_site_aniso_U_12
F1 0.0514(7) 0.0605(7) 0.0255(6) -0.0038(5) 0.0182(5) 0.0017(6)
F3 0.0288(5) 0.0408(6) 0.0381(6) -0.0013(5) 0.0004(4) -0.0149(4)
O1 0.0203(6) 0.0251(6) 0.0264(6) -0.0013(4) 0.0070(4) -0.0028(4)
N1 0.0222(7) 0.0356(8) 0.0170(7) 0.0026(6) -0.0008(5) -0.0022(6)
N2 0.0198(6) 0.0239(6) 0.0240(7) 0.0033(5) 0.0035(5) 0.0031(5)
C1 0.0201(7) 0.0199(7) 0.0212(8) 0.0014(6) 0.0023(6) 0.0027(6)
C2 0.0194(7) 0.0246(8) 0.0223(8) 0.0024(6) 0.0011(6) 0.0019(6)
C3 0.0269(8) 0.0307(8) 0.0237(8) 0.0072(7) 0.0055(7) 0.0025(7)
C4 0.0246(8) 0.0283(8) 0.0328(9) 0.0072(7) 0.0086(7) -0.0007(7)
C5 0.0208(8) 0.0241(8) 0.0300(9) -0.0005(6) 0.0004(6) -0.0035(6)
C6 0.0244(8) 0.0225(7) 0.0213(8) -0.0004(6) 0.0011(6) -0.0014(6)
C7 0.0173(7) 0.0220(7) 0.0188(7) 0.0022(6) 0.0006(6) 0.0017(6)
C8 0.0196(7) 0.0267(8) 0.0227(8) 0.0022(6) 0.0012(6) -0.0003(6)
C9 0.0176(7) 0.0210(7) 0.0198(7) -0.0009(6) 0.0038(6) 0.0007(6)
C10 0.0181(7) 0.0205(7) 0.0190(7) 0.0001(6) 0.0022(6) -0.0020(6)
C11 0.0205(7) 0.0222(7) 0.0198(7) 0.0018(6) 0.0033(6) -0.0001(6)
C12 0.0224(8) 0.0184(7) 0.0223(8) 0.0020(6) 0.0034(6) -0.0036(6)
C13 0.0195(7) 0.0192(7) 0.0203(7) 0.0009(6) 0.0022(6) -0.0048(6)
C14 0.0188(7) 0.0226(7) 0.0160(7) 0.0014(6) 0.0021(6) 0.0007(6)
C15 0.0224(8) 0.0209(7) 0.0207(8) -0.0012(6) 0.0043(6) 0.0020(6)
C16 0.0189(7) 0.0257(8) 0.0220(8) -0.0005(6) 0.0066(6) 0.0044(6)
C17 0.0179(7) 0.0245(7) 0.0155(7) 0.0021(6) 0.0013(5) -0.0009(6)
C18 0.0231(8) 0.0191(7) 0.0223(8) -0.0007(6) 0.0033(6) 0.0006(6)
C19 0.0189(7) 0.0227(7) 0.0240(8) -0.0003(6) 0.0046(6) 0.0027(6)
C20 0.0285(9) 0.0259(8) 0.0243(8) 0.0051(6) -0.0011(7) -0.0019(7)
C21 0.0398(10) 0.0339(9) 0.0199(8) 0.0036(7) 0.0013(7) -0.0060(8)
C22 0.0347(9) 0.0329(9) 0.0230(8) -0.0033(7) 0.0115(7) -0.0063(7)
C23 0.0231(8) 0.0262(8) 0.0231(8) -0.0004(6) 0.0048(6) -0.0021(6)
C24 0.0275(9) 0.0267(8) 0.0299(9) -0.0021(7) 0.0091(7) -0.0070(6)

loop_
_atom_type_symbol
_atom_type_description
_atom_type_scat_dispersion_real
_atom_type_scat_dispersion_imag
_atom_type_scat_source
C C 0.0033 0.0016 'International Tables Vol C Tables 4.2.6.8 and 6.1.1.4'
H H 0.0000 0.0000 'International Tables Vol C Tables 4.2.6.8 and 6.1.1.4'
F F 0.0171 0.0103 'International Tables Vol C Tables 4.2.6.8 and 6.1.1.4'
N N 0.0061 0.0033 'International Tables Vol C Tables 4.2.6.8 and 6.1.1.4'
O O 0.0106 0.0060 'International Tables Vol C Tables 4.2.6.8 and 6.1.1.4'

loop_
_geom_angle_atom_site_label_1
_geom_angle_atom_site_label_2
_geom_angle_atom_site_label_3
_geom_angle
_geom_angle_site_symmetry_1
_geom_angle_site_symmetry_3
_geom_angle_publ_flag
C17 O1 C24 116.96(12) . . ?
C8 N1 C2 108.94(13) . . ?
C11 N2 C12 108.82(13) . . ?
C2 C1 C7 107.27(13) . . ?
C6 C1 C2 119.21(14) . . ?
C6 C1 C7 133.51(14) . . ?
N1 C2 C1 107.31(13) . . ?
N1 C2 C3 130.25(15) . . ?
C3 C2 C1 122.43(15) . . ?
C4 C3 C2 117.98(15) . . ?
C3 C4 C5 118.96(15) . . ?
F3 C5 C4 117.19(14) . . ?
C6 C5 F3 117.94(14) . . ?
C6 C5 C4 124.86(15) . . ?
C5 C6 C1 116.53(14) . . ?
C1 C7 C9 126.23(13) . . ?
C8 C7 C1 106.18(13) . . ?
C8 C7 C9 127.49(14) . . ?
C7 C8 N1 110.29(14) . . ?
C7 C9 C14 112.34(12) . . ?
C10 C9 C7 112.73(12) . . ?
C10 C9 C14 111.46(12) . . ?
C11 C10 C9 128.07(14) . . ?
C11 C10 C13 106.52(13) . . ?
C13 C10 C9 125.40(13) . . ?
C10 C11 N2 110.21(13) . . ?
N2 C12 C13 107.12(13) . . ?
N2 C12 C20 130.63(15) . . ?
C20 C12 C13 122.24(15) . . ?
C12 C13 C10 107.31(13) . . ?
C23 C13 C10 133.26(14) . . ?
C23 C13 C12 119.40(14) . . ?
C15 C14 C9 120.73(13) . . ?
C19 C14 C9 121.62(13) . . ?
C19 C14 C15 117.65(14) . . ?
C16 C15 C14 121.53(14) . . ?
C15 C16 C17 119.65(14) . . ?
O1 C17 C16 115.47(13) . . ?
O1 C17 C18 124.48(13) . . ?
C16 C17 C18 120.04(14) . . ?
C19 C18 C17 119.17(14) . . ?
C18 C19 C14 121.93(14) . . ?
C21 C20 C12 117.51(16) . . ?
C20 C21 C22 119.74(15) . . ?
F1 C22 C21 117.51(15) . . ?
F1 C22 C23 118.34(16) . . ?
C23 C22 C21 124.15(16) . . ?
C22 C23 C13 116.95(15) . . ?

loop_
_geom_bond_atom_site_label_1
_geom_bond_atom_site_label_2
_geom_bond_distance
_geom_bond_site_symmetry_2
_geom_bond_publ_flag
F1 C22 1.3658(19) . ?
F3 C5 1.3768(18) . ?
O1 C17 1.3739(17) . ?
O1 C24 1.4316(19) . ?
N1 C2 1.374(2) . ?
N1 C8 1.373(2) . ?
N2 C11 1.3777(19) . ?
N2 C12 1.380(2) . ?
C1 C2 1.409(2) . ?
C1 C6 1.408(2) . ?
C1 C7 1.437(2) . ?
C2 C3 1.393(2) . ?
C3 C4 1.378(2) . ?
C4 C5 1.394(2) . ?
C5 C6 1.367(2) . ?
C7 C8 1.363(2) . ?
C7 C9 1.512(2) . ?
C9 C10 1.509(2) . ?
C9 C14 1.520(2) . ?
C10 C11 1.361(2) . ?
C10 C13 1.435(2) . ?
C12 C13 1.412(2) . ?
C12 C20 1.394(2) . ?
C13 C23 1.403(2) . ?
C14 C15 1.392(2) . ?
C14 C19 1.391(2) . ?
C15 C16 1.387(2) . ?
C16 C17 1.389(2) . ?
C17 C18 1.391(2) . ?
C18 C19 1.388(2) . ?
C20 C21 1.381(2) . ?
C21 C22 1.392(2) . ?
C22 C23 1.366(2) . ?
